data_2312583
loop_
_publ_author_name
'Atencio, Reinaldo'
'Linares, Marciel M.'
'Gonz&#xe1;lez, Teresa'
'Brice&#xf1;o, Alexander'

_publ_section_title
;
 Multivalent hydrogen-bonded architectures directed by
 self-complementarity between [Cu(2,2'-biimidazole)] and malonate building
 blocks.
;
_journal_coeditor_code OJ3021
_journal_issue 9
_journal_name_full 'Acta crystallographica. Section C, Structural chemistry'
_journal_paper_doi 10.1107/S2053229624007897
_journal_volume 80
_journal_year 2024
_chemical_formula_iupac '[Cu3 (C3 H2 O4)2 Cl2 (C6 H6 N4)4], 5H2 O'
_chemical_formula_moiety 'C30 H28 Cl2 Cu3 N16 O8, 5(H2 O)'
_chemical_formula_sum 'C30 H38 Cl2 Cu3 N16 O13'
_chemical_formula_weight 1092.28
_chemical_name_systematic
'Tetrakis(2,2'-biimidazole)-1\k^4^<i>N</i>,<i>N</i>';3\k^4^<i>N</i>,<i>N</i>'-di-\m-chlorido-1:2\k^2^<i>Cl</i>:<i>Cl</i>;2:3\k^2^<i>Cl</i>:<i>Cl</i>-dimalonato-2\k^4^<i>O</i>,<i>O</i>'-tricopper(II) pentahydrate'
_space_group_crystal_system orthorhombic
_space_group_IT_number 68
_space_group_name_Hall '-C 2a 2ac'
_space_group_name_H-M_alt 'C c c a :2'
_atom_sites_solution_hydrogens geom
_atom_sites_solution_primary direct
_audit_creation_method
;
Olex2 1.5
(compiled 2024.02.16 svn.r378c4104 for OlexSys, GUI svn.r6928)
;
_cell_angle_alpha 90
_cell_angle_beta 90
_cell_angle_gamma 90
_cell_formula_units_Z 8
_cell_length_a 13.766(3)
_cell_length_b 20.162(4)
_cell_length_c 30.654(6)
_cell_measurement_reflns_used 17143
_cell_measurement_temperature 298
_cell_measurement_theta_max 27.8150
_cell_measurement_theta_min 1.9050
_cell_volume 8508(3)
_computing_cell_refinement
;
CrysAlis PRO (Rigaku OD, 2022)
;
_computing_data_collection
;
CrysAlis PRO (Rigaku OD, 2022)
;
_computing_data_reduction
;
CrysAlis PRO (Rigaku OD, 2022)
;
_computing_molecular_graphics
;
OLEX2 (Dolomanov <i>et al.</i>, 2009) and
<i>DIAMOND</i> (Brandenburg, 1996)
;
_computing_publication_material
;
OLEX2 (Dolomanov <i>et al.</i>, 2009)
;
_computing_structure_refinement
;
SHELXL2018 (Sheldrick, 2015<i>b</i>)
;
_computing_structure_solution
;
SHELXT (Sheldrick, 2015<i>a</i>)
;
_diffrn_ambient_temperature 298
_diffrn_detector 'Mercury CCD 2x2 bin detector'
_diffrn_measured_fraction_theta_full 0.986
_diffrn_measured_fraction_theta_max 0.843
_diffrn_measurement_device '4-circle diffractometer'
_diffrn_measurement_device_type 'Rigaku AFC-7S/Mercury (2x2 bin mode)'
_diffrn_measurement_method '\w scans'
_diffrn_radiation_monochromator graphite
_diffrn_radiation_probe x-ray
_diffrn_radiation_type MoK\a
_diffrn_radiation_wavelength 0.71073
_diffrn_reflns_av_R_equivalents 0.0555
_diffrn_reflns_av_unetI/netI 0.0381
_diffrn_reflns_limit_h_max 16
_diffrn_reflns_limit_h_min -16
_diffrn_reflns_limit_k_max 23
_diffrn_reflns_limit_k_min -23
_diffrn_reflns_limit_l_max 36
_diffrn_reflns_limit_l_min -29
_diffrn_reflns_number 44434
_diffrn_reflns_theta_full 25.242
_diffrn_reflns_theta_max 28.257
_diffrn_reflns_theta_min 1.329
_diffrn_source 'sealed X-ray tube'
_exptl_absorpt_coefficient_mu 1.693
_exptl_absorpt_correction_T_max 0.710
_exptl_absorpt_correction_T_min 0.600
_exptl_absorpt_correction_type multi-scan
_exptl_absorpt_process_details
;
(CrysAlis PRO; Rigaku OD, 2022)
;
_exptl_crystal_colour green
_exptl_crystal_density_diffrn 1.705
_exptl_crystal_description block
_exptl_crystal_F_000 4440
_exptl_crystal_size_max 0.3
_exptl_crystal_size_mid 0.2
_exptl_crystal_size_min 0.2
_refine_diff_density_max 0.538
_refine_diff_density_min -0.608
_refine_ls_extinction_method none
_refine_ls_goodness_of_fit_ref 1.040
_refine_ls_hydrogen_treatment constr
_refine_ls_matrix_type full
_refine_ls_number_parameters 267
_refine_ls_number_reflns 4454
_refine_ls_number_restraints 0
_refine_ls_restrained_S_all 1.040
_refine_ls_R_factor_all 0.0715
_refine_ls_R_factor_gt 0.0513
_refine_ls_shift/su_max 0.000
_refine_ls_shift/su_mean 0.000
_refine_ls_structure_factor_coef Fsqd
_refine_ls_weighting_details 'w=1/[\s^2^(Fo^2^)+(0.0728P)^2^+14.9339P] where P=(Fo^2^+2Fc^2^)/3'
_refine_ls_weighting_scheme calc
_refine_ls_wR_factor_gt 0.1395
_refine_ls_wR_factor_ref 0.1537
_reflns_number_gt 3252
_reflns_number_total 4454
_reflns_threshold_expression 'I > 2\s(I)'
_cod_data_source_file oj3021sup1.cif
_cod_data_source_block 1
_cod_original_sg_symbol_Hall '-C 2b 2bc'
_cod_original_sg_symbol_H-M 'C c c e'
_cod_database_code 2312583
_shelx_space_group_comment
;
The symmetry employed for this shelxl refinement is uniquely defined
by the following loop, which should always be used as a source of
symmetry information in preference to the above space-group names.
They are only intended as comments.
;
_shelx_estimated_absorpt_t_min 0.631
_shelx_estimated_absorpt_t_max 0.728

loop_
_space_group_symop_operation_xyz
'x, y, z'
'-x, -y+1/2, z'
'x, -y+1/2, -z+1/2'
'-x, y, -z+1/2'
'x+1/2, y+1/2, z'
'-x+1/2, -y+1, z'
'x+1/2, -y+1, -z+1/2'
'-x+1/2, y+1/2, -z+1/2'
'-x, -y, -z'
'x, y-1/2, -z'
'-x, y-1/2, z-1/2'
'x, -y, z-1/2'
'-x+1/2, -y+1/2, -z'
'x+1/2, y, -z'
'-x+1/2, y, z-1/2'
'x+1/2, -y+1/2, z-1/2'

loop_
_atom_site_type_symbol
_atom_site_label
_atom_site_fract_x
_atom_site_fract_y
_atom_site_fract_z
_atom_site_U_iso_or_equiv
_atom_site_adp_type
_atom_site_calc_flag
_atom_site_occupancy
_atom_site_disorder_assembly
_atom_site_disorder_group
Cu Cu1 0.59208(3) -0.00504(2) 0.12719(2) 0.03589(17) Uani d 1 . .
Cu Cu2 0.250000 0.000000 0.12246(2) 0.03365(19) Uani d 1 . .
Cl Cl1 0.42931(7) -0.06037(6) 0.12314(3) 0.0502(3) Uani d 1 . .
O O1 0.19974(18) -0.05900(11) 0.16807(7) 0.0371(6) Uani d 1 . .
O O2 0.1631(2) -0.15618(13) 0.19633(8) 0.0571(8) Uani d 1 . .
O O3 0.20776(18) -0.06096(11) 0.07631(7) 0.0365(6) Uani d 1 . .
O O4 0.1863(3) -0.16109(14) 0.04916(8) 0.0848(13) Uani d 1 . .
N N1 0.5927(2) 0.03016(15) 0.06557(9) 0.0378(7) Uani d 1 . .
N N2 0.6265(2) 0.00945(15) -0.00354(9) 0.0400(7) Uani d 1 . .
H H2 0.646510 -0.010543 -0.026639 0.048 Uiso calc 1 . .
N N3 0.6635(2) -0.08191(15) 0.09847(9) 0.0406(7) Uani d 1 . .
N N4 0.6945(3) -0.13052(16) 0.03579(9) 0.0502(8) Uani d 1 . .
H H4 0.699828 -0.136831 0.008151 0.060 Uiso calc 1 . .
N N5 0.5862(2) 0.08437(15) 0.15783(9) 0.0412(7) Uani d 1 . .
N N6 0.6134(2) 0.13775(15) 0.21918(9) 0.0446(8) Uani d 1 . .
H H6 0.626632 0.145143 0.246165 0.053 Uiso calc 1 . .
N N7 0.6150(2) -0.03624(15) 0.18865(9) 0.0412(7) Uani d 1 . .
N N8 0.6304(2) -0.00952(16) 0.25794(9) 0.0436(7) Uani d 1 . .
H H8 0.635322 0.014053 0.281217 0.052 Uiso calc 1 . .
C C1 0.6293(2) -0.01403(18) 0.03760(10) 0.0358(8) Uani d 1 . .
C C2 0.5651(3) 0.08357(19) 0.04054(11) 0.0431(9) Uani d 1 . .
H H2A 0.536588 0.122205 0.051079 0.052 Uiso calc 1 . .
C C3 0.5857(3) 0.07119(19) -0.00147(12) 0.0454(9) Uani d 1 . .
H H3 0.574301 0.099455 -0.024896 0.055 Uiso calc 1 . .
C C4 0.6633(3) -0.07564(18) 0.05516(10) 0.0374(8) Uani d 1 . .
C C5 0.6964(3) -0.1451(2) 0.10619(12) 0.0511(10) Uani d 1 . .
H H5 0.703769 -0.164181 0.133595 0.061 Uiso calc 1 . .
C C6 0.7165(4) -0.1752(2) 0.06788(13) 0.0603(12) Uani d 1 . .
H H6A 0.740499 -0.217896 0.064069 0.072 Uiso calc 1 . .
C C7 0.6070(3) 0.07867(18) 0.20007(11) 0.0375(8) Uani d 1 . .
C C8 0.5772(3) 0.15121(18) 0.15031(12) 0.0448(9) Uani d 1 . .
H H8A 0.561293 0.170542 0.123707 0.054 Uiso calc 1 . .
C C9 0.5951(3) 0.18458(19) 0.18794(12) 0.0475(9) Uani d 1 . .
H H9 0.595040 0.230345 0.191729 0.057 Uiso calc 1 . .
C C10 0.6200(3) 0.01301(18) 0.21724(10) 0.0360(8) Uani d 1 . .
C C11 0.6218(3) -0.09369(19) 0.21274(12) 0.0487(10) Uani d 1 . .
H H11 0.619856 -0.136595 0.201634 0.058 Uiso calc 1 . .
C C12 0.6317(3) -0.0771(2) 0.25552(12) 0.0508(10) Uani d 1 . .
H H12 0.638129 -0.106340 0.278798 0.061 Uiso calc 1 . .
C C13 0.1897(3) -0.12118(17) 0.16521(10) 0.0356(8) Uani d 1 . .
C C14 0.2160(4) -0.15692(19) 0.12365(9) 0.0469(9) Uani d 1 . .
H H14A 0.283939 -0.169259 0.125766 0.056 Uiso calc 1 . .
H H14B 0.178928 -0.197823 0.123004 0.056 Uiso calc 1 . .
C C15 0.2021(3) -0.12340(17) 0.08030(10) 0.0406(8) Uani d 1 . .

loop_
_atom_site_aniso_label
_atom_site_aniso_U_11
_atom_site_aniso_U_22
_atom_site_aniso_U_33
_atom_site_aniso_U_12
_atom_site_aniso_U_13
_atom_site_aniso_U_23
Cu1 0.0465(3) 0.0383(3) 0.0229(3) 0.00165(19) -0.00055(16) -0.00320(15)
Cu2 0.0510(4) 0.0299(4) 0.0201(3) -0.0072(3) 0.000 0.000
Cl1 0.0391(5) 0.0562(7) 0.0552(6) 0.0002(4) -0.0007(4) -0.0003(4)
O1 0.0558(16) 0.0308(14) 0.0245(11) -0.0038(11) 0.0055(10) -0.0005(9)
O2 0.103(2) 0.0366(15) 0.0312(13) -0.0163(15) 0.0119(13) 0.0034(10)
O3 0.0538(16) 0.0307(14) 0.0249(11) -0.0016(11) -0.0046(10) -0.0004(9)
O4 0.188(4) 0.0342(16) 0.0317(14) -0.013(2) -0.0201(18) -0.0048(11)
N1 0.0450(18) 0.0387(18) 0.0295(15) 0.0020(13) 0.0013(11) -0.0022(12)
N2 0.0488(19) 0.0456(18) 0.0256(14) -0.0044(14) 0.0038(12) -0.0028(12)
N3 0.0412(17) 0.0477(19) 0.0328(16) 0.0027(14) 0.0025(12) -0.0024(12)
N4 0.072(2) 0.0454(19) 0.0334(16) 0.0116(16) 0.0082(15) -0.0007(13)
N5 0.0512(19) 0.0436(18) 0.0288(15) 0.0007(14) -0.0005(12) -0.0046(12)
N6 0.057(2) 0.0424(18) 0.0344(16) 0.0022(15) -0.0059(13) -0.0090(13)
N7 0.055(2) 0.0382(18) 0.0301(15) -0.0005(14) -0.0022(13) -0.0042(12)
N8 0.058(2) 0.0461(19) 0.0270(15) -0.0009(15) -0.0088(13) -0.0029(12)
C1 0.0342(19) 0.046(2) 0.0272(17) -0.0060(16) 0.0014(13) -0.0029(14)
C2 0.051(2) 0.040(2) 0.038(2) 0.0033(17) 0.0003(15) 0.0010(15)
C3 0.059(2) 0.044(2) 0.0331(19) -0.0042(18) -0.0058(16) 0.0055(15)
C4 0.040(2) 0.040(2) 0.0324(18) 0.0017(16) 0.0039(14) -0.0002(14)
C5 0.058(3) 0.057(3) 0.038(2) 0.016(2) 0.0035(17) 0.0067(17)
C6 0.084(3) 0.051(3) 0.046(2) 0.020(2) 0.011(2) 0.0057(18)
C7 0.0378(19) 0.041(2) 0.0338(19) -0.0011(16) 0.0002(14) -0.0054(14)
C8 0.055(2) 0.038(2) 0.042(2) 0.0007(17) -0.0008(16) 0.0031(15)
C9 0.063(3) 0.038(2) 0.041(2) 0.0057(18) 0.0000(16) -0.0034(15)
C10 0.040(2) 0.040(2) 0.0277(17) -0.0013(16) -0.0031(14) -0.0019(14)
C11 0.070(3) 0.037(2) 0.039(2) -0.0020(19) -0.0091(17) -0.0009(15)
C12 0.062(3) 0.053(3) 0.038(2) 0.001(2) -0.0077(17) 0.0094(17)
C13 0.047(2) 0.0291(19) 0.0303(17) -0.0038(15) 0.0013(14) 0.0004(13)
C14 0.081(3) 0.032(2) 0.0277(19) -0.001(2) 0.0052(16) -0.0024(13)
C15 0.063(3) 0.032(2) 0.0274(17) -0.0024(17) -0.0034(15) -0.0051(13)

loop_
_atom_type_symbol
_atom_type_description
_atom_type_scat_dispersion_real
_atom_type_scat_dispersion_imag
_atom_type_scat_source
C C 0.0033 0.0016 'International Tables Vol C Tables 4.2.6.8 and 6.1.1.4'
H H 0.0000 0.0000 'International Tables Vol C Tables 4.2.6.8 and 6.1.1.4'
Cl Cl 0.1484 0.1585 'International Tables Vol C Tables 4.2.6.8 and 6.1.1.4'
Cu Cu 0.3201 1.2651 'International Tables Vol C Tables 4.2.6.8 and 6.1.1.4'
N N 0.0061 0.0033 'International Tables Vol C Tables 4.2.6.8 and 6.1.1.4'
O O 0.0106 0.0060 'International Tables Vol C Tables 4.2.6.8 and 6.1.1.4'

loop_
_geom_angle_atom_site_label_1
_geom_angle_atom_site_label_2
_geom_angle_atom_site_label_3
_geom_angle_site_symmetry_1
_geom_angle_site_symmetry_3
_geom_angle
_geom_angle_publ_flag
N1 Cu1 Cl1 . . 96.53(9) ?
N1 Cu1 N3 . . 82.01(11) ?
N1 Cu1 N5 . . 96.93(12) ?
N3 Cu1 Cl1 . . 94.10(9) ?
N5 Cu1 Cl1 . . 112.46(9) ?
N5 Cu1 N3 . . 153.31(12) ?
N7 Cu1 Cl1 . . 92.73(9) ?
N7 Cu1 N1 . . 170.49(13) ?
N7 Cu1 N3 . . 95.22(12) ?
N7 Cu1 N5 . . 81.43(12) ?
Cl1 Cu2 Cl1 6_545 . 179.13(4) ?
O1 Cu2 Cl1 6_545 6_545 92.45(8) ?
O1 Cu2 Cl1 . . 92.45(8) ?
O1 Cu2 Cl1 . 6_545 86.93(8) ?
O1 Cu2 Cl1 6_545 . 86.93(8) ?
O1 Cu2 O1 6_545 . 89.08(13) ?
O1 Cu2 O3 6_545 . 176.55(10) ?
O1 Cu2 O3 6_545 6_545 91.69(10) ?
O1 Cu2 O3 . 6_545 176.54(10) ?
O1 Cu2 O3 . . 91.69(10) ?
O3 Cu2 Cl1 6_545 6_545 89.67(8) ?
O3 Cu2 Cl1 . . 89.67(8) ?
O3 Cu2 Cl1 . 6_545 90.96(8) ?
O3 Cu2 Cl1 6_545 . 90.96(8) ?
O3 Cu2 O3 6_545 . 87.74(13) ?
Cu1 Cl1 Cu2 . . 127.26(5) ?
C13 O1 Cu2 . . 126.2(2) ?
C15 O3 Cu2 . . 124.8(2) ?
C1 N1 Cu1 . . 111.6(2) ?
C1 N1 C2 . . 105.6(3) ?
C2 N1 Cu1 . . 142.8(2) ?
C1 N2 H2 . . 126.6 ?
C1 N2 C3 . . 106.7(3) ?
C3 N2 H2 . . 126.6 ?
C4 N3 Cu1 . . 110.9(2) ?
C4 N3 C5 . . 105.1(3) ?
C5 N3 Cu1 . . 142.3(2) ?
C4 N4 H4 . . 126.3 ?
C4 N4 C6 . . 107.4(3) ?
C6 N4 H4 . . 126.3 ?
C7 N5 Cu1 . . 111.4(2) ?
C7 N5 C8 . . 105.5(3) ?
C8 N5 Cu1 . . 142.8(2) ?
C7 N6 H6 . . 126.3 ?
C7 N6 C9 . . 107.3(3) ?
C9 N6 H6 . . 126.3 ?
C10 N7 Cu1 . . 113.1(2) ?
C10 N7 C11 . . 105.8(3) ?
C11 N7 Cu1 . . 140.9(2) ?
C10 N8 H8 . . 126.6 ?
C10 N8 C12 . . 106.9(3) ?
C12 N8 H8 . . 126.6 ?
N1 C1 N2 . . 110.8(3) ?
N1 C1 C4 . . 117.4(3) ?
N2 C1 C4 . . 131.7(3) ?
N1 C2 H2A . . 125.3 ?
C3 C2 N1 . . 109.3(3) ?
C3 C2 H2A . . 125.3 ?
N2 C3 H3 . . 126.2 ?
C2 C3 N2 . . 107.5(3) ?
C2 C3 H3 . . 126.2 ?
N3 C4 C1 . . 117.2(3) ?
N4 C4 N3 . . 111.4(3) ?
N4 C4 C1 . . 131.3(3) ?
N3 C5 H5 . . 125.2 ?
C6 C5 N3 . . 109.6(3) ?
C6 C5 H5 . . 125.2 ?
N4 C6 H6A . . 126.8 ?
C5 C6 N4 . . 106.5(4) ?
C5 C6 H6A . . 126.8 ?
N5 C7 C10 . . 117.6(3) ?
N6 C7 N5 . . 111.4(3) ?
N6 C7 C10 . . 131.0(3) ?
N5 C8 H8A . . 125.4 ?
C9 C8 N5 . . 109.1(3) ?
C9 C8 H8A . . 125.4 ?
N6 C9 H9 . . 126.7 ?
C8 C9 N6 . . 106.6(3) ?
C8 C9 H9 . . 126.7 ?
N7 C10 N8 . . 111.6(3) ?
N7 C10 C7 . . 116.2(3) ?
N8 C10 C7 . . 132.0(3) ?
N7 C11 H11 . . 125.8 ?
C12 C11 N7 . . 108.5(3) ?
C12 C11 H11 . . 125.8 ?
N8 C12 H12 . . 126.4 ?
C11 C12 N8 . . 107.3(3) ?
C11 C12 H12 . . 126.4 ?
O1 C13 C14 . . 120.4(3) ?
O2 C13 O1 . . 122.8(3) ?
O2 C13 C14 . . 116.6(3) ?
C13 C14 H14A . . 107.3 ?
C13 C14 H14B . . 107.3 ?
H14A C14 H14B . . 106.9 ?
C15 C14 C13 . . 120.1(3) ?
C15 C14 H14A . . 107.3 ?
C15 C14 H14B . . 107.3 ?
O3 C15 C14 . . 121.6(3) ?
O4 C15 O3 . . 123.1(3) ?
O4 C15 C14 . . 115.3(3) ?

loop_
_geom_bond_atom_site_label_1
_geom_bond_atom_site_label_2
_geom_bond_site_symmetry_2
_geom_bond_distance
_geom_bond_publ_flag
Cu1 Cl1 . 2.5062(12) ?
Cu1 N1 . 2.018(3) ?
Cu1 N3 . 2.036(3) ?
Cu1 N5 . 2.034(3) ?
Cu1 N7 . 2.011(3) ?
Cu2 Cl1 6_545 2.7522(11) ?
Cu2 Cl1 . 2.7522(11) ?
Cu2 O1 . 1.962(2) ?
Cu2 O1 6_545 1.962(2) ?
Cu2 O3 6_545 1.962(2) ?
Cu2 O3 . 1.962(2) ?
O1 C13 . 1.264(4) ?
O2 C13 . 1.242(4) ?
O3 C15 . 1.267(4) ?
O4 C15 . 1.239(4) ?
N1 C1 . 1.335(4) ?
N1 C2 . 1.376(5) ?
N2 H2 . 0.8600 ?
N2 C1 . 1.348(4) ?
N2 C3 . 1.367(5) ?
N3 C4 . 1.334(4) ?
N3 C5 . 1.372(5) ?
N4 H4 . 0.8600 ?
N4 C4 . 1.327(5) ?
N4 C6 . 1.367(5) ?
N5 C7 . 1.331(4) ?
N5 C8 . 1.373(5) ?
N6 H6 . 0.8600 ?
N6 C7 . 1.330(4) ?
N6 C9 . 1.368(5) ?
N7 C10 . 1.326(4) ?
N7 C11 . 1.377(5) ?
N8 H8 . 0.8600 ?
N8 C10 . 1.335(4) ?
N8 C12 . 1.364(5) ?
C1 C4 . 1.432(5) ?
C2 H2A . 0.9300 ?
C2 C3 . 1.342(5) ?
C3 H3 . 0.9300 ?
C5 H5 . 0.9300 ?
C5 C6 . 1.351(5) ?
C6 H6A . 0.9300 ?
C7 C10 . 1.436(5) ?
C8 H8A . 0.9300 ?
C8 C9 . 1.358(5) ?
C9 H9 . 0.9300 ?
C11 H11 . 0.9300 ?
C11 C12 . 1.361(5) ?
C12 H12 . 0.9300 ?
C13 C14 . 1.508(4) ?
C14 H14A . 0.9700 ?
C14 H14B . 0.9700 ?
C14 C15 . 1.503(4) ?

loop_
_geom_torsion_atom_site_label_1
_geom_torsion_atom_site_label_2
_geom_torsion_atom_site_label_3
_geom_torsion_atom_site_label_4
_geom_torsion_site_symmetry_1
_geom_torsion_site_symmetry_2
_geom_torsion_site_symmetry_3
_geom_torsion_site_symmetry_4
_geom_torsion
_geom_torsion_publ_flag
Cu1 N1 C1 N2 . . . . 178.2(2) ?
Cu1 N1 C1 C4 . . . . -1.7(4) ?
Cu1 N1 C2 C3 . . . . -176.9(3) ?
Cu1 N3 C4 N4 . . . . -169.2(3) ?
Cu1 N3 C4 C1 . . . . 9.7(4) ?
Cu1 N3 C5 C6 . . . . 163.5(3) ?
Cu1 N5 C7 N6 . . . . 173.3(2) ?
Cu1 N5 C7 C10 . . . . -5.8(4) ?
Cu1 N5 C8 C9 . . . . -170.1(3) ?
Cu1 N7 C10 N8 . . . . 176.9(2) ?
Cu1 N7 C10 C7 . . . . 0.9(4) ?
Cu1 N7 C11 C12 . . . . -175.2(3) ?
Cu2 O1 C13 O2 . . . . 175.4(3) ?
Cu2 O1 C13 C14 . . . . -0.9(5) ?
Cu2 O3 C15 O4 . . . . -171.1(3) ?
Cu2 O3 C15 C14 . . . . 7.8(5) ?
O1 C13 C14 C15 . . . . -33.1(6) ?
O2 C13 C14 C15 . . . . 150.3(4) ?
N1 C1 C4 N3 . . . . -5.6(5) ?
N1 C1 C4 N4 . . . . 173.0(4) ?
N1 C2 C3 N2 . . . . 0.2(4) ?
N2 C1 C4 N3 . . . . 174.5(4) ?
N2 C1 C4 N4 . . . . -6.8(7) ?
N3 C5 C6 N4 . . . . -0.8(5) ?
N5 C7 C10 N7 . . . . 3.5(5) ?
N5 C7 C10 N8 . . . . -171.5(4) ?
N5 C8 C9 N6 . . . . -1.3(4) ?
N6 C7 C10 N7 . . . . -175.5(4) ?
N6 C7 C10 N8 . . . . 9.5(7) ?
N7 C11 C12 N8 . . . . 0.4(5) ?
C1 N1 C2 C3 . . . . -0.4(4) ?
C1 N2 C3 C2 . . . . 0.1(4) ?
C2 N1 C1 N2 . . . . 0.5(4) ?
C2 N1 C1 C4 . . . . -179.4(3) ?
C3 N2 C1 N1 . . . . -0.4(4) ?
C3 N2 C1 C4 . . . . 179.5(4) ?
C4 N3 C5 C6 . . . . 0.8(5) ?
C4 N4 C6 C5 . . . . 0.6(5) ?
C5 N3 C4 N4 . . . . -0.4(4) ?
C5 N3 C4 C1 . . . . 178.5(3) ?
C6 N4 C4 N3 . . . . -0.1(5) ?
C6 N4 C4 C1 . . . . -178.8(4) ?
C7 N5 C8 C9 . . . . 1.5(4) ?
C7 N6 C9 C8 . . . . 0.5(4) ?
C8 N5 C7 N6 . . . . -1.2(4) ?
C8 N5 C7 C10 . . . . 179.6(3) ?
C9 N6 C7 N5 . . . . 0.5(4) ?
C9 N6 C7 C10 . . . . 179.5(4) ?
C10 N7 C11 C12 . . . . -0.6(4) ?
C10 N8 C12 C11 . . . . -0.1(5) ?
C11 N7 C10 N8 . . . . 0.6(4) ?
C11 N7 C10 C7 . . . . -175.4(3) ?
C12 N8 C10 N7 . . . . -0.3(4) ?
C12 N8 C10 C7 . . . . 174.8(4) ?
C13 C14 C15 O3 . . . . 29.5(6) ?
C13 C14 C15 O4 . . . . -151.5(4) ?

_cod_database_fobs_code 2312583
